data_7051655
loop_
_publ_author_name
'Nakamoto, Takashi'
'Hayashi, Satoko'
'Nakanishi, Waro'
'Minoura, Mao'
'Yamamoto, Gaku'

_publ_section_title
;
 Structures and dynamic stereochemistry of 9-arylselanyltriptycenes:
 X-ray crystallographic, spectroscopic and theoretical investigations
;
_journal_issue 7
_journal_name_full 'New Journal of Chemistry'
_journal_page_first 1588
_journal_paper_doi 10.1039/b817949b
_journal_volume 33
_journal_year 2009
_chemical_formula_sum 'C26 H17 Cl Se'
_chemical_formula_weight 443.81
_chemical_name_systematic
;
?
;
_space_group_IT_number 61
_symmetry_cell_setting orthorhombic
_symmetry_space_group_name_Hall '-P 2ac 2ab'
_symmetry_space_group_name_H-M 'P b c a'
_atom_sites_solution_hydrogens geom
_atom_sites_solution_primary direct
_atom_sites_solution_secondary difmap
_audit_creation_method SHELXL-97
_cell_angle_alpha 90.00
_cell_angle_beta 90.00
_cell_angle_gamma 90.00
_cell_formula_units_Z 8
_cell_length_a 11.8868(6)
_cell_length_b 13.9067(7)
_cell_length_c 22.8836(11)
_cell_measurement_reflns_used 7272
_cell_measurement_temperature 233
_cell_measurement_theta_max 28.16
_cell_measurement_theta_min 2.42
_cell_volume 3782.8(3)
_computing_cell_refinement 'APEX2 (Bruker AXS, 2006)'
_computing_data_collection 'APEX2 (Bruker AXS, 2006)'
_computing_data_reduction 'SAINT (Bruker AXS, 2004)'
_computing_molecular_graphics 'XSHEL (Bruker AXS,2002)'
_computing_publication_material 'XCIF (Bruker AXS, 2001)'
_computing_structure_refinement 'SHELXL-97 (Sheldrick, 1997)'
_computing_structure_solution 'SHELXS-97 (Sheldrick, 1997)'
_diffrn_ambient_temperature 233
_diffrn_detector_area_resol_mean 8.333
_diffrn_measured_fraction_theta_full 0.991
_diffrn_measured_fraction_theta_max 0.991
_diffrn_measurement_device_type 'Bruker APEXII CCD area detector'
_diffrn_measurement_method 'phi and omega scans'
_diffrn_radiation_monochromator graphite
_diffrn_radiation_source 'fine-focus sealed tube'
_diffrn_radiation_type MoK\a
_diffrn_radiation_wavelength 0.71073
_diffrn_reflns_av_R_equivalents 0.0268
_diffrn_reflns_av_sigmaI/netI 0.0227
_diffrn_reflns_limit_h_max 12
_diffrn_reflns_limit_h_min -15
_diffrn_reflns_limit_k_max 18
_diffrn_reflns_limit_k_min -15
_diffrn_reflns_limit_l_max 29
_diffrn_reflns_limit_l_min -29
_diffrn_reflns_number 19832
_diffrn_reflns_theta_full 27.50
_diffrn_reflns_theta_max 27.50
_diffrn_reflns_theta_min 1.78
_exptl_absorpt_coefficient_mu 2.135
_exptl_absorpt_correction_T_max 0.6747
_exptl_absorpt_correction_T_min 0.5667
_exptl_absorpt_correction_type empirical
_exptl_absorpt_process_details 'SADABS Sheldrick 1996'
_exptl_crystal_colour colorless
_exptl_crystal_density_diffrn 1.559
_exptl_crystal_density_method 'not measured'
_exptl_crystal_description Plate
_exptl_crystal_F_000 1792
_exptl_crystal_size_max 0.30
_exptl_crystal_size_mid 0.30
_exptl_crystal_size_min 0.20
_refine_diff_density_max 0.445
_refine_diff_density_min -0.498
_refine_diff_density_rms 0.105
_refine_ls_extinction_method none
_refine_ls_goodness_of_fit_ref 1.131
_refine_ls_hydrogen_treatment constr
_refine_ls_matrix_type full
_refine_ls_number_parameters 253
_refine_ls_number_reflns 4302
_refine_ls_number_restraints 0
_refine_ls_restrained_S_all 1.131
_refine_ls_R_factor_all 0.0369
_refine_ls_R_factor_gt 0.0269
_refine_ls_shift/su_max 0.000
_refine_ls_shift/su_mean 0.000
_refine_ls_structure_factor_coef Fsqd
_refine_ls_weighting_details 'calc w=1/[\s^2^(Fo^2^)+(0.0500P)^2^+0.6888P] where P=(Fo^2^+2Fc^2^)/3'
_refine_ls_weighting_scheme calc
_refine_ls_wR_factor_gt 0.0733
_refine_ls_wR_factor_ref 0.0855
_reflns_number_gt 3644
_reflns_number_total 4302
_reflns_threshold_expression >2sigma(I)
_cod_data_source_file b817949b.txt
_cod_data_source_block 1d_wn003
_cod_depositor_comments
;
The following automatic conversions were performed:
'_symmetry_cell_setting' value 'Orthorhombic' changed to 'orthorhombic'
according to '/home/saulius/struct/CIF-dictionaries/cif_core.dic'
dictionary named 'cif_core.dic' version 2.4.1 from 2010-06-29.

Automatic conversion script
Id: cif_fix_enum 1527 2010-12-29 10:47:43Z saulius 
;
_cod_original_sg_symbol_H-M Pbca
_cod_database_code 7051655

loop_
_symmetry_equiv_pos_as_xyz
'x, y, z'
'-x+1/2, -y, z+1/2'
'x+1/2, -y+1/2, -z'
'-x, y+1/2, -z+1/2'
'-x, -y, -z'
'x-1/2, y, -z-1/2'
'-x-1/2, y-1/2, z'
'x, -y-1/2, z-1/2'

loop_
_atom_site_label
_atom_site_type_symbol
_atom_site_fract_x
_atom_site_fract_y
_atom_site_fract_z
_atom_site_U_iso_or_equiv
_atom_site_adp_type
_atom_site_occupancy
_atom_site_symmetry_multiplicity
_atom_site_calc_flag
_atom_site_refinement_flags
_atom_site_disorder_assembly
_atom_site_disorder_group
Se1 Se 0.186158(18) 0.071636(15) 0.005031(8) 0.01975(8) Uani 1 1 d . . .
C1 C 0.21874(16) 0.09935(14) -0.07721(8) 0.0146(4) Uani 1 1 d . . .
C2 C 0.16765(15) 0.01759(14) -0.11447(8) 0.0145(4) Uani 1 1 d . . .
C3 C 0.10779(16) -0.06176(14) -0.09529(9) 0.0181(4) Uani 1 1 d . . .
H3A H 0.0947 -0.0708 -0.0552 0.022 Uiso 1 1 calc R . .
C4 C 0.06683(16) -0.12833(14) -0.13580(9) 0.0200(4) Uani 1 1 d . . .
H4A H 0.0270 -0.1827 -0.1227 0.024 Uiso 1 1 calc R . .
C5 C 0.08441(16) -0.11481(15) -0.19483(9) 0.0210(4) Uani 1 1 d . . .
H5A H 0.0558 -0.1596 -0.2218 0.025 Uiso 1 1 calc R . .
C6 C 0.14442(16) -0.03493(14) -0.21476(9) 0.0184(4) Uani 1 1 d . . .
H6A H 0.1565 -0.0258 -0.2550 0.022 Uiso 1 1 calc R . .
C7 C 0.18594(15) 0.03078(14) -0.17450(8) 0.0149(4) Uani 1 1 d . . .
C8 C 0.25172(15) 0.12179(14) -0.18879(8) 0.0151(4) Uani 1 1 d . . .
H8A H 0.2644 0.1305 -0.2312 0.018 Uiso 1 1 calc R . .
C9 C 0.18514(15) 0.20366(14) -0.16153(8) 0.0154(4) Uani 1 1 d . . .
C10 C 0.14286(16) 0.28275(14) -0.19087(9) 0.0184(4) Uani 1 1 d . . .
H10A H 0.1545 0.2895 -0.2313 0.022 Uiso 1 1 calc R . .
C11 C 0.08248(16) 0.35269(14) -0.15990(9) 0.0215(4) Uani 1 1 d . . .
H11A H 0.0542 0.4070 -0.1794 0.026 Uiso 1 1 calc R . .
C12 C 0.06472(16) 0.34151(14) -0.10066(9) 0.0205(4) Uani 1 1 d . . .
H12A H 0.0246 0.3888 -0.0800 0.025 Uiso 1 1 calc R . .
C13 C 0.10550(15) 0.26105(14) -0.07099(9) 0.0170(4) Uani 1 1 d . . .
H13A H 0.0917 0.2535 -0.0308 0.020 Uiso 1 1 calc R . .
C14 C 0.16662(15) 0.19225(14) -0.10144(8) 0.0142(4) Uani 1 1 d . . .
C15 C 0.34435(16) 0.10165(14) -0.09399(9) 0.0156(4) Uani 1 1 d . . .
C16 C 0.43603(17) 0.09101(13) -0.05708(9) 0.0192(4) Uani 1 1 d . . .
H16A H 0.4253 0.0820 -0.0168 0.023 Uiso 1 1 calc R . .
C17 C 0.54455(17) 0.09379(14) -0.08048(10) 0.0223(4) Uani 1 1 d . . .
H17A H 0.6072 0.0870 -0.0557 0.027 Uiso 1 1 calc R . .
C18 C 0.56028(16) 0.10643(15) -0.13981(10) 0.0224(4) Uani 1 1 d . . .
H18A H 0.6337 0.1081 -0.1551 0.027 Uiso 1 1 calc R . .
C19 C 0.46901(16) 0.11671(14) -0.17706(9) 0.0192(4) Uani 1 1 d . . .
H19A H 0.4802 0.1250 -0.2174 0.023 Uiso 1 1 calc R . .
C20 C 0.36075(15) 0.11461(13) -0.15404(8) 0.0155(4) Uani 1 1 d . . .
C21 C 0.25600(15) 0.17353(13) 0.04817(8) 0.0165(4) Uani 1 1 d . . .
C22 C 0.25122(16) 0.16293(14) 0.10884(9) 0.0187(4) Uani 1 1 d . . .
H22A H 0.2180 0.1078 0.1251 0.022 Uiso 1 1 calc R . .
C23 C 0.29523(16) 0.23334(15) 0.14512(9) 0.0186(4) Uani 1 1 d . . .
H23A H 0.2921 0.2263 0.1859 0.022 Uiso 1 1 calc R . .
C24 C 0.34395(15) 0.31417(14) 0.12038(8) 0.0160(4) Uani 1 1 d . . .
C25 C 0.35231(16) 0.32428(14) 0.06048(8) 0.0156(4) Uani 1 1 d . . .
H25A H 0.3879 0.3786 0.0445 0.019 Uiso 1 1 calc R . .
C26 C 0.30803(15) 0.25405(15) 0.02400(9) 0.0172(4) Uani 1 1 d . . .
H26A H 0.3131 0.2608 -0.0168 0.021 Uiso 1 1 calc R . .
Cl1 Cl 0.39610(4) 0.40586(4) 0.16461(2) 0.02175(12) Uani 1 1 d . . .

loop_
_atom_site_aniso_label
_atom_site_aniso_U_11
_atom_site_aniso_U_22
_atom_site_aniso_U_33
_atom_site_aniso_U_23
_atom_site_aniso_U_13
_atom_site_aniso_U_12
Se1 0.02675(14) 0.01791(13) 0.01460(12) 0.00137(7) 0.00036(8) -0.00747(8)
C1 0.0163(9) 0.0137(9) 0.0138(9) 0.0009(7) 0.0001(7) -0.0009(7)
C2 0.0113(9) 0.0143(9) 0.0179(10) 0.0000(7) -0.0034(7) 0.0018(7)
C3 0.0180(10) 0.0183(10) 0.0181(10) 0.0019(8) -0.0021(8) 0.0002(8)
C4 0.0177(10) 0.0147(10) 0.0277(11) 0.0016(8) -0.0036(8) -0.0012(8)
C5 0.0182(10) 0.0191(10) 0.0258(11) -0.0062(8) -0.0054(8) 0.0003(8)
C6 0.0157(9) 0.0199(10) 0.0195(10) -0.0014(8) -0.0032(7) 0.0042(8)
C7 0.0112(8) 0.0152(10) 0.0184(10) 0.0007(8) -0.0013(7) 0.0029(7)
C8 0.0134(9) 0.0171(9) 0.0148(9) 0.0011(7) 0.0002(7) 0.0013(7)
C9 0.0110(9) 0.0163(10) 0.0190(10) 0.0007(7) -0.0011(7) -0.0015(7)
C10 0.0152(9) 0.0193(10) 0.0208(10) 0.0046(8) 0.0004(7) -0.0019(8)
C11 0.0158(9) 0.0158(10) 0.0328(12) 0.0042(8) -0.0027(8) -0.0004(8)
C12 0.0145(9) 0.0149(9) 0.0321(11) -0.0056(8) -0.0010(8) 0.0010(8)
C13 0.0114(8) 0.0181(10) 0.0216(10) -0.0030(8) 0.0024(7) -0.0025(7)
C14 0.0113(9) 0.0136(9) 0.0178(9) 0.0005(7) -0.0003(7) -0.0028(7)
C15 0.0151(9) 0.0116(9) 0.0201(10) -0.0018(7) -0.0008(7) 0.0006(7)
C16 0.0212(10) 0.0143(9) 0.0221(10) -0.0019(8) -0.0038(8) 0.0002(8)
C17 0.0147(10) 0.0192(10) 0.0330(12) -0.0043(9) -0.0081(8) 0.0006(8)
C18 0.0122(9) 0.0188(10) 0.0362(12) -0.0067(9) 0.0017(8) -0.0006(8)
C19 0.0173(9) 0.0159(10) 0.0244(10) -0.0047(8) 0.0028(8) -0.0015(8)
C20 0.0134(9) 0.0123(9) 0.0208(10) -0.0016(7) -0.0011(8) 0.0002(7)
C21 0.0171(10) 0.0162(10) 0.0161(9) -0.0013(7) -0.0019(7) -0.0007(8)
C22 0.0186(10) 0.0187(10) 0.0188(10) 0.0031(8) 0.0029(8) -0.0008(8)
C23 0.0185(9) 0.0241(11) 0.0132(9) 0.0004(8) 0.0020(7) 0.0017(8)
C24 0.0119(9) 0.0179(10) 0.0182(9) -0.0047(8) -0.0018(7) 0.0016(7)
C25 0.0149(9) 0.0137(9) 0.0183(9) 0.0025(7) -0.0005(7) 0.0006(7)
C26 0.0190(9) 0.0193(10) 0.0134(9) 0.0019(8) -0.0004(7) 0.0008(8)
Cl1 0.0207(2) 0.0261(3) 0.0184(2) -0.00542(19) 0.00029(18) -0.0052(2)

loop_
_atom_type_symbol
_atom_type_description
_atom_type_scat_dispersion_real
_atom_type_scat_dispersion_imag
_atom_type_scat_source
C C 0.0033 0.0016 'International Tables Vol C Tables 4.2.6.8 and 6.1.1.4'
H H 0.0000 0.0000 'International Tables Vol C Tables 4.2.6.8 and 6.1.1.4'
Cl Cl 0.1484 0.1585 'International Tables Vol C Tables 4.2.6.8 and 6.1.1.4'
Se Se -0.0929 2.2259 'International Tables Vol C Tables 4.2.6.8 and 6.1.1.4'

loop_
_geom_angle_atom_site_label_1
_geom_angle_atom_site_label_2
_geom_angle_atom_site_label_3
_geom_angle
_geom_angle_site_symmetry_1
_geom_angle_site_symmetry_3
_geom_angle_publ_flag
C21 Se1 C1 105.29(8) . . ?
C14 C1 C15 106.45(15) . . ?
C14 C1 C2 105.14(14) . . ?
C15 C1 C2 104.98(15) . . ?
C14 C1 Se1 115.61(13) . . ?
C15 C1 Se1 115.76(13) . . ?
C2 C1 Se1 107.90(12) . . ?
C3 C2 C7 119.62(18) . . ?
C3 C2 C1 127.85(18) . . ?
C7 C2 C1 112.52(16) . . ?
C2 C3 C4 119.79(19) . . ?
C2 C3 H3A 120.1 . . ?
C4 C3 H3A 120.1 . . ?
C5 C4 C3 120.42(19) . . ?
C5 C4 H4A 119.8 . . ?
C3 C4 H4A 119.8 . . ?
C4 C5 C6 120.35(18) . . ?
C4 C5 H5A 119.8 . . ?
C6 C5 H5A 119.8 . . ?
C7 C6 C5 119.24(19) . . ?
C7 C6 H6A 120.4 . . ?
C5 C6 H6A 120.4 . . ?
C6 C7 C2 120.58(18) . . ?
C6 C7 C8 125.94(18) . . ?
C2 C7 C8 113.48(16) . . ?
C9 C8 C7 105.48(15) . . ?
C9 C8 C20 106.12(15) . . ?
C7 C8 C20 105.66(15) . . ?
C9 C8 H8A 113.0 . . ?
C7 C8 H8A 113.0 . . ?
C20 C8 H8A 113.0 . . ?
C10 C9 C14 120.61(18) . . ?
C10 C9 C8 125.82(17) . . ?
C14 C9 C8 113.56(17) . . ?
C9 C10 C11 119.51(19) . . ?
C9 C10 H10A 120.2 . . ?
C11 C10 H10A 120.2 . . ?
C12 C11 C10 119.78(18) . . ?
C12 C11 H11A 120.1 . . ?
C10 C11 H11A 120.1 . . ?
C11 C12 C13 120.98(18) . . ?
C11 C12 H12A 119.5 . . ?
C13 C12 H12A 119.5 . . ?
C14 C13 C12 119.33(18) . . ?
C14 C13 H13A 120.3 . . ?
C12 C13 H13A 120.3 . . ?
C13 C14 C9 119.77(18) . . ?
C13 C14 C1 127.53(17) . . ?
C9 C14 C1 112.70(16) . . ?
C16 C15 C20 120.16(18) . . ?
C16 C15 C1 127.38(18) . . ?
C20 C15 C1 112.45(16) . . ?
C15 C16 C17 119.29(19) . . ?
C15 C16 H16A 120.4 . . ?
C17 C16 H16A 120.4 . . ?
C18 C17 C16 120.33(18) . . ?
C18 C17 H17A 119.8 . . ?
C16 C17 H17A 119.8 . . ?
C17 C18 C19 120.73(18) . . ?
C17 C18 H18A 119.6 . . ?
C19 C18 H18A 119.6 . . ?
C18 C19 C20 119.27(19) . . ?
C18 C19 H19A 120.4 . . ?
C20 C19 H19A 120.4 . . ?
C19 C20 C15 120.22(18) . . ?
C19 C20 C8 126.02(18) . . ?
C15 C20 C8 113.73(16) . . ?
C22 C21 C26 119.81(18) . . ?
C26 C21 Se1 125.60(15) . . ?
C22 C21 Se1 114.59(14) . . ?
C25 C26 C21 119.67(18) . . ?
C25 C26 H26A 120.2 . . ?
C21 C26 H26A 120.2 . . ?
C24 C25 C26 119.84(18) . . ?
C24 C25 H25A 120.1 . . ?
C26 C25 H25A 120.1 . . ?
C25 C24 C23 121.21(18) . . ?
C25 C24 Cl1 118.45(15) . . ?
C23 C24 Cl1 120.35(15) . . ?
C24 C23 C22 119.09(18) . . ?
C24 C23 H23A 120.5 . . ?
C22 C23 H23A 120.5 . . ?
C23 C22 C21 120.34(18) . . ?
C23 C22 H22A 119.8 . . ?
C21 C22 H22A 119.8 . . ?

loop_
_geom_bond_atom_site_label_1
_geom_bond_atom_site_label_2
_geom_bond_distance
_geom_bond_site_symmetry_2
_geom_bond_publ_flag
Se1 C21 1.9162(19) . ?
Se1 C1 1.9598(19) . ?
C1 C14 1.536(3) . ?
C1 C15 1.542(3) . ?
C1 C2 1.546(3) . ?
C2 C3 1.384(3) . ?
C2 C7 1.403(3) . ?
C3 C4 1.398(3) . ?
C3 H3A 0.9400 . ?
C4 C5 1.380(3) . ?
C4 H4A 0.9400 . ?
C5 C6 1.397(3) . ?
C5 H5A 0.9400 . ?
C6 C7 1.388(3) . ?
C6 H6A 0.9400 . ?
C7 C8 1.523(3) . ?
C8 C9 1.520(3) . ?
C8 C20 1.524(3) . ?
C8 H8A 0.9900 . ?
C9 C10 1.383(3) . ?
C9 C14 1.401(3) . ?
C10 C11 1.401(3) . ?
C10 H10A 0.9400 . ?
C11 C12 1.381(3) . ?
C11 H11A 0.9400 . ?
C12 C13 1.396(3) . ?
C12 H12A 0.9400 . ?
C13 C14 1.389(3) . ?
C13 H13A 0.9400 . ?
C15 C16 1.387(3) . ?
C15 C20 1.400(3) . ?
C16 C17 1.397(3) . ?
C16 H16A 0.9400 . ?
C17 C18 1.382(3) . ?
C17 H17A 0.9400 . ?
C18 C19 1.387(3) . ?
C18 H18A 0.9400 . ?
C19 C20 1.391(3) . ?
C19 H19A 0.9400 . ?
C21 C22 1.397(3) . ?
C21 C26 1.394(3) . ?
C22 H22A 0.9400 . ?
C22 C23 1.386(3) . ?
C23 H23A 0.9400 . ?
C23 C24 1.385(3) . ?
C24 C25 1.382(3) . ?
C25 C26 1.388(3) . ?
C26 H26A 0.9400 . ?
C25 H25A 0.9400 . ?
C24 Cl1 1.7420(19) . ?

loop_
_geom_torsion_atom_site_label_1
_geom_torsion_atom_site_label_2
_geom_torsion_atom_site_label_3
_geom_torsion_atom_site_label_4
_geom_torsion
_geom_torsion_site_symmetry_1
_geom_torsion_site_symmetry_2
_geom_torsion_site_symmetry_3
_geom_torsion_site_symmetry_4
_geom_torsion_publ_flag
C21 Se1 C1 C14 -64.45(14) . . . . ?
C21 Se1 C1 C15 61.00(15) . . . . ?
C21 Se1 C1 C2 178.22(12) . . . . ?
C14 C1 C2 C3 -123.2(2) . . . . ?
C15 C1 C2 C3 124.7(2) . . . . ?
Se1 C1 C2 C3 0.7(2) . . . . ?
C14 C1 C2 C7 55.83(19) . . . . ?
C15 C1 C2 C7 -56.3(2) . . . . ?
Se1 C1 C2 C7 179.74(13) . . . . ?
C7 C2 C3 C4 0.4(3) . . . . ?
C1 C2 C3 C4 179.40(18) . . . . ?
C2 C3 C4 C5 -0.8(3) . . . . ?
C3 C4 C5 C6 0.7(3) . . . . ?
C4 C5 C6 C7 -0.1(3) . . . . ?
C5 C6 C7 C2 -0.3(3) . . . . ?
C5 C6 C7 C8 -179.33(18) . . . . ?
C3 C2 C7 C6 0.1(3) . . . . ?
C1 C2 C7 C6 -179.01(16) . . . . ?
C3 C2 C7 C8 179.28(16) . . . . ?
C1 C2 C7 C8 0.2(2) . . . . ?
C6 C7 C8 C9 122.87(19) . . . . ?
C2 C7 C8 C9 -56.3(2) . . . . ?
C6 C7 C8 C20 -124.99(19) . . . . ?
C2 C7 C8 C20 55.9(2) . . . . ?
C7 C8 C9 C10 -122.7(2) . . . . ?
C20 C8 C9 C10 125.48(19) . . . . ?
C7 C8 C9 C14 56.16(19) . . . . ?
C20 C8 C9 C14 -55.7(2) . . . . ?
C14 C9 C10 C11 1.0(3) . . . . ?
C8 C9 C10 C11 179.78(18) . . . . ?
C9 C10 C11 C12 -0.7(3) . . . . ?
C10 C11 C12 C13 -0.4(3) . . . . ?
C11 C12 C13 C14 1.2(3) . . . . ?
C12 C13 C14 C9 -0.9(3) . . . . ?
C12 C13 C14 C1 179.84(17) . . . . ?
C10 C9 C14 C13 -0.2(3) . . . . ?
C8 C9 C14 C13 -179.09(16) . . . . ?
C10 C9 C14 C1 179.17(16) . . . . ?
C8 C9 C14 C1 0.2(2) . . . . ?
C15 C1 C14 C13 -125.8(2) . . . . ?
C2 C1 C14 C13 123.18(19) . . . . ?
Se1 C1 C14 C13 4.3(2) . . . . ?
C15 C1 C14 C9 55.0(2) . . . . ?
C2 C1 C14 C9 -56.09(19) . . . . ?
Se1 C1 C14 C9 -174.95(13) . . . . ?
C14 C1 C15 C16 126.6(2) . . . . ?
C2 C1 C15 C16 -122.2(2) . . . . ?
Se1 C1 C15 C16 -3.4(3) . . . . ?
C14 C1 C15 C20 -54.5(2) . . . . ?
C2 C1 C15 C20 56.6(2) . . . . ?
Se1 C1 C15 C20 175.48(13) . . . . ?
C20 C15 C16 C17 0.3(3) . . . . ?
C1 C15 C16 C17 179.08(18) . . . . ?
C15 C16 C17 C18 -0.4(3) . . . . ?
C16 C17 C18 C19 0.1(3) . . . . ?
C17 C18 C19 C20 0.3(3) . . . . ?
C18 C19 C20 C15 -0.4(3) . . . . ?
C18 C19 C20 C8 -178.06(18) . . . . ?
C16 C15 C20 C19 0.1(3) . . . . ?
C1 C15 C20 C19 -178.85(17) . . . . ?
C16 C15 C20 C8 178.06(17) . . . . ?
C1 C15 C20 C8 -0.9(2) . . . . ?
C9 C8 C20 C19 -126.1(2) . . . . ?
C7 C8 C20 C19 122.2(2) . . . . ?
C9 C8 C20 C15 56.1(2) . . . . ?
C7 C8 C20 C15 -55.6(2) . . . . ?
C1 Se1 C21 C26 5.86(18) . . . . ?
C1 Se1 C21 C22 -174.62(14) . . . . ?
C22 C21 C26 C25 -1.6(3) . . . . ?
Se1 C21 C26 C25 177.93(14) . . . . ?
C21 C26 C25 C24 -0.4(3) . . . . ?
C26 C25 C24 C23 2.2(3) . . . . ?
C26 C25 C24 Cl1 -177.75(14) . . . . ?
C25 C24 C23 C22 -1.9(3) . . . . ?
Cl1 C24 C23 C22 177.96(15) . . . . ?
C24 C23 C22 C21 0.0(3) . . . . ?
C26 C21 C22 C23 1.8(3) . . . . ?
Se1 C21 C22 C23 -177.78(14) . . . . ?
